data_1521109
loop_
_publ_author_name
'Haile, S.M.'
'Wuensch, B.J.'
'Siegrist, T.'

_publ_section_title
;
 The structure and conductivity of K8 Nd3 Si12 O32 (O H): a layered
 silicate with paths for possible fast-ion conduction
;
_journal_name_full 'Journal of Solid State Chemistry'
_journal_page_first 406
_journal_page_last 418
_journal_volume 148
_journal_year 1999
_chemical_formula_sum 'H K8 Nd3 O33 Si12'
_chemical_name_systematic 'K8 Nd3 Si12 O32 (O H)'
_space_group_IT_number 2
_symmetry_space_group_name_Hall '-P 1'
_symmetry_space_group_name_H-M 'P -1'
_cell_angle_alpha 87.677
_cell_angle_beta 87.491
_cell_angle_gamma 79.083
_cell_formula_units_Z 1
_cell_length_a 6.966
_cell_length_b 11.455
_cell_length_c 11.667
_cell_volume 912.756
_citation_journal_id_ASTM JSSCBI
_cod_data_source_file Haile_JSSCBI_1999_408.cif
_cod_data_source_block H1K8Nd3O33Si12
_cod_original_cell_volume 912.7565
_cod_original_formula_sum 'H1 K8 Nd3 O33 Si12'
_cod_database_code 1521109

loop_
_symmetry_equiv_pos_as_xyz
x,y,z
-x,-y,-z

loop_
_atom_site_label
_atom_site_type_symbol
_atom_site_fract_x
_atom_site_fract_y
_atom_site_fract_z
_atom_site_occupancy
_atom_site_U_iso_or_equiv
Si1 Si+4 0.696 0.67589 0.38278 1 0.0
O11 O-2 0.4984 0.3493 0.2891 1 0.0
O5 O-2 0.5239 0.778 0.1241 1 0.0
K4 K+1 0.7481 0.39 0.4778 1 0.0
O12 O-2 0.1074 0.3838 0.3112 1 0.0
O1 O-2 0.5251 0.6132 0.3465 1 0.0
O8 O-2 0.1369 0.0469 0.1694 1 0.0
Si2 Si+4 0.6516 0.86126 0.18623 1 0.0
O9 O-2 0.3096 0.1664 0.3118 1 0.0
Si4 Si+4 0.3156 0.30257 0.34555 1 0.0
O10 O-2 0.3769 0.1881 0.091 1 0.0
O4 O-2 0.6953 0.8021 0.3145 1 0.0
O6 O-2 0.8505 0.8704 0.1177 1 0.0
O3 O-2 0.6775 0.7094 0.5144 1 0.0
O13 O-2 0.1816 0.5769 0.193 1 0.0
Si5 Si+4 0.015 0.51426 0.25265 1 0.0
O17 O-2 0.455 0.0005 0.5205 0.5 0.0
O7 O-2 0.5166 0.9895 0.2097 1 0.0
O16 O-2 0.7581 0.1664 0.0276 1 0.0
K1 K+1 0.0109 0.33226 0.00626 1 0.0
Nd2 Nd+3 0.51533 0.51584 0.16782 1 0.0
O2 O-2 0.9132 0.5929 0.3626 1 0.0
Si6 Si+4 0.543 0.23668 0.00896 1 0.0
Nd1 Nd+3 0 0 0 1 0.0
O15 O-2 0.5196 0.3784 0.0181 1 0.0
O14 O-2 0.8527 0.4967 0.1661 1 0.0
K3 K+1 0.8192 0.1706 0.2813 1 0.0
K2 K+1 0.1574 0.80739 0.26157 1 0.0
Si3 Si+4 0.3297 0.09509 0.19249 1 0.0
